data_4070164
loop_
_publ_author_name
'Moreno, Aitor'
'Pregosin, Paul S.'
'Laurenczy, G\'abor'
'Phillips, Andrew D.'
'Dyson, Paul J.'

_publ_section_title
;
 Influence of Ion Pairing on Styrene Hydrogenation Using a Cationic
 \h6-Arene \b-Diketiminato&#x2212;Ruthenium Complex
;
_journal_issue 22
_journal_name_full Organometallics
_journal_page_first 6432
_journal_paper_doi 10.1021/om900634s
_journal_volume 28
_journal_year 2009
_chemical_formula_moiety 'C27 H31 N2 Ru, B F4'
_chemical_formula_sum 'C27 H31 B F4 N2 Ru'
_chemical_formula_weight 571.42
_chemical_name_systematic
;
 ?
;
_space_group_IT_number 14
_symmetry_cell_setting monoclinic
_symmetry_Int_Tables_number 14
_symmetry_space_group_name_Hall '-P 2yn'
_symmetry_space_group_name_H-M 'P 1 21/n 1'
_atom_sites_solution_hydrogens geom
_atom_sites_solution_primary direct
_atom_sites_solution_secondary difmap
_audit_creation_method SHELXL-97
_cell_angle_alpha 90.00
_cell_angle_beta 96.114(14)
_cell_angle_gamma 90.00
_cell_formula_units_Z 4
_cell_length_a 10.6833(17)
_cell_length_b 11.9747(12)
_cell_length_c 19.830(3)
_cell_measurement_reflns_used 2524
_cell_measurement_temperature 133(2)
_cell_measurement_theta_max 29.1658
_cell_measurement_theta_min 2.6706
_cell_volume 2522.4(6)
_computing_cell_refinement
;
CrysAlis RED, Oxford Diffraction Ltd.,
Version 1.171.32.24 (release 21-04-2008 CrysAlis171 .NET)
(compiled Apr 21 2008,18:23:10)
;
_computing_data_collection
;
CrysAlis CCD, Oxford Diffraction Ltd.,
Version 1.171.32.24 (release 21-04-2008 CrysAlis171 .NET)
(compiled Apr 21 2008,18:23:10)
;
_computing_data_reduction
;
CrysAlis RED, Oxford Diffraction Ltd.,
Version 1.171.32.24 (release 21-04-2008 CrysAlis171 .NET)
(compiled Apr 21 2008,18:23:10)
;
_computing_molecular_graphics 'XP, SHELXTL v. 6.14 (Bruker, 2003)'
_computing_publication_material 'XCIF, SHELXTL, v. 6.14 (Bruker, 2003)'
_computing_structure_refinement 'SHELXL-97 v. 6.14 (Sheldrick, 1997)'
_computing_structure_solution 'SHELXS-97 v. 6.14 (Sheldrick, 1990)'
_diffrn_ambient_temperature 133(2)
_diffrn_detector_area_resol_mean 8.2812
_diffrn_measured_fraction_theta_full 0.955
_diffrn_measured_fraction_theta_max 0.955
_diffrn_measurement_device_type 'Oxford Diffraction KM4/Sapphire CCD'
_diffrn_measurement_method '\F and \W scans'
_diffrn_radiation_monochromator graphite
_diffrn_radiation_source 'Kuma (Mo) X-ray Source'
_diffrn_radiation_type MoK\a
_diffrn_radiation_wavelength 0.71073
_diffrn_reflns_av_R_equivalents 0.1716
_diffrn_reflns_av_sigmaI/netI 0.2074
_diffrn_reflns_limit_h_max 12
_diffrn_reflns_limit_h_min -12
_diffrn_reflns_limit_k_max 14
_diffrn_reflns_limit_k_min -13
_diffrn_reflns_limit_l_max 23
_diffrn_reflns_limit_l_min -23
_diffrn_reflns_number 15443
_diffrn_reflns_theta_full 25.00
_diffrn_reflns_theta_max 25.00
_diffrn_reflns_theta_min 2.68
_exptl_absorpt_coefficient_mu 0.669
_exptl_absorpt_correction_T_max 0.927
_exptl_absorpt_correction_T_min 0.555
_exptl_absorpt_correction_type multi-scan
_exptl_absorpt_process_details
;
CrysAlis RED, Oxford Diffraction Ltd.,
Version 1.171.32.24 (release 21-04-2008 CrysAlis171 .NET)
(compiled Apr 21 2008,18:23:10)
Empirical absorption correction using spherical harmonics,
implemented in SCALE3 ABSPACK scaling algorithm.
;
_exptl_crystal_colour red
_exptl_crystal_density_diffrn 1.505
_exptl_crystal_density_method 'not measured'
_exptl_crystal_description block
_exptl_crystal_F_000 1168
_exptl_crystal_size_max 0.278
_exptl_crystal_size_mid 0.243
_exptl_crystal_size_min 0.113
_refine_diff_density_max 0.615
_refine_diff_density_min -1.041
_refine_diff_density_rms 0.125
_refine_ls_extinction_method none
_refine_ls_goodness_of_fit_ref 0.951
_refine_ls_hydrogen_treatment constr
_refine_ls_matrix_type full
_refine_ls_number_parameters 284
_refine_ls_number_reflns 4243
_refine_ls_number_restraints 0
_refine_ls_restrained_S_all 0.951
_refine_ls_R_factor_all 0.1764
_refine_ls_R_factor_gt 0.0795
_refine_ls_shift/su_max 0.002
_refine_ls_shift/su_mean 0.000
_refine_ls_structure_factor_coef Fsqd
_refine_ls_weighting_details 'calc w=1/[\s^2^(Fo^2^)+(0.0522P)^2^+0.0000P] where P=(Fo^2^+2Fc^2^)/3'
_refine_ls_weighting_scheme calc
_refine_ls_wR_factor_gt 0.1225
_refine_ls_wR_factor_ref 0.1493
_reflns_number_gt 2138
_reflns_number_total 4243
_reflns_threshold_expression I>2/s(I)
_cod_data_source_file om900634s_si_002.cif
_cod_data_source_block adp129
_cod_original_cell_volume 2522.5(6)
_cod_original_sg_symbol_H-M 'P 2 1 / n'
_cod_database_code 4070164

loop_
_symmetry_equiv_pos_as_xyz
'x, y, z'
'-x+1/2, y+1/2, -z+1/2'
'-x, -y, -z'
'x-1/2, -y-1/2, z-1/2'

loop_
_atom_site_label
_atom_site_type_symbol
_atom_site_fract_x
_atom_site_fract_y
_atom_site_fract_z
_atom_site_U_iso_or_equiv
_atom_site_adp_type
_atom_site_occupancy
_atom_site_symmetry_multiplicity
_atom_site_calc_flag
_atom_site_refinement_flags
_atom_site_disorder_assembly
_atom_site_disorder_group
Ru1 Ru 0.41390(8) -0.13277(6) 0.18316(4) 0.0261(2) Uani 1 1 d . . .
N1 N 0.5781(7) -0.0522(5) 0.1876(3) 0.0225(18) Uani 1 1 d . A .
N2 N 0.4654(7) -0.2188(6) 0.1055(4) 0.028(2) Uani 1 1 d . A .
C1 C 0.6000(9) 0.0232(7) 0.2456(5) 0.0244(16) Uani 1 1 d . . .
C2 C 0.6490(9) -0.0171(7) 0.3078(5) 0.029(2) Uani 1 1 d . A .
C3 C 0.6539(9) 0.0559(8) 0.3630(5) 0.037(3) Uani 1 1 d . . .
H3 H 0.6874 0.0305 0.4066 0.045 Uiso 1 1 calc R A .
C4 C 0.6110(10) 0.1640(7) 0.3553(6) 0.042(3) Uani 1 1 d . A .
H4 H 0.6119 0.2111 0.3938 0.050 Uiso 1 1 calc R . .
C5 C 0.5675(9) 0.2039(8) 0.2933(5) 0.033(3) Uani 1 1 d . . .
H5 H 0.5424 0.2798 0.2887 0.039 Uiso 1 1 calc R A .
C6 C 0.5591(8) 0.1354(8) 0.2361(4) 0.029(2) Uani 1 1 d . A .
C7 C 0.6976(9) -0.1352(8) 0.3167(4) 0.043(3) Uani 1 1 d . . .
H7A H 0.6288 -0.1879 0.3041 0.064 Uiso 1 1 calc R A .
H7B H 0.7306 -0.1472 0.3642 0.064 Uiso 1 1 calc R . .
H7C H 0.7650 -0.1472 0.2876 0.064 Uiso 1 1 calc R . .
C8 C 0.5071(9) 0.1793(7) 0.1684(5) 0.034(3) Uani 1 1 d . . .
H8A H 0.5729 0.1778 0.1375 0.052 Uiso 1 1 calc R A .
H8B H 0.4781 0.2562 0.1733 0.052 Uiso 1 1 calc R . .
H8C H 0.4363 0.1326 0.1500 0.052 Uiso 1 1 calc R . .
C9 C 0.6711(8) -0.0612(6) 0.1481(4) 0.019(2) Uani 1 1 d . . .
C10 C 0.7902(9) 0.0076(7) 0.1633(5) 0.034(3) Uani 1 1 d . A .
H10A H 0.7688 0.0872 0.1618 0.050 Uiso 1 1 calc R . .
H10B H 0.8481 -0.0085 0.1294 0.050 Uiso 1 1 calc R . .
H10C H 0.8307 -0.0115 0.2086 0.050 Uiso 1 1 calc R . .
C11 C 0.6635(8) -0.1319(7) 0.0925(4) 0.024(2) Uani 1 1 d . A .
H11 H 0.7304 -0.1271 0.0647 0.029 Uiso 1 1 calc R . .
C12 C 0.5703(9) -0.2083(7) 0.0727(4) 0.024(2) Uani 1 1 d . . .
C13 C 0.5886(9) -0.2820(7) 0.0125(4) 0.036(3) Uani 1 1 d . A .
H13A H 0.6096 -0.3580 0.0283 0.054 Uiso 1 1 calc R . .
H13B H 0.6573 -0.2523 -0.0113 0.054 Uiso 1 1 calc R . .
H13C H 0.5108 -0.2835 -0.0185 0.054 Uiso 1 1 calc R . .
C14 C 0.3772(9) -0.3045(7) 0.0791(4) 0.021(2) Uani 1 1 d . . .
C15 C 0.3902(9) -0.4115(7) 0.1091(5) 0.0244(16) Uani 1 1 d . A .
C16 C 0.2964(9) -0.4886(7) 0.0874(5) 0.029(2) Uani 1 1 d . . .
H16 H 0.3020 -0.5625 0.1048 0.035 Uiso 1 1 calc R A .
C17 C 0.1968(10) -0.4600(8) 0.0417(5) 0.035(3) Uani 1 1 d . A .
H17 H 0.1332 -0.5138 0.0291 0.041 Uiso 1 1 calc R . .
C18 C 0.1869(10) -0.3554(9) 0.0138(5) 0.042(3) Uani 1 1 d . . .
H18 H 0.1168 -0.3370 -0.0178 0.051 Uiso 1 1 calc R A .
C19 C 0.2815(9) -0.2743(7) 0.0321(5) 0.028(2) Uani 1 1 d . A .
C20 C 0.4959(9) -0.4415(7) 0.1599(5) 0.036(3) Uani 1 1 d . . .
H20A H 0.4824 -0.5167 0.1773 0.055 Uiso 1 1 calc R A .
H20B H 0.5010 -0.3878 0.1973 0.055 Uiso 1 1 calc R . .
H20C H 0.5747 -0.4401 0.1387 0.055 Uiso 1 1 calc R . .
C21 C 0.2718(9) -0.1620(4) -0.0016(3) 0.041(3) Uani 1 1 d . . .
H21A H 0.2946 -0.1037 0.0322 0.062 Uiso 1 1 calc R A .
H21B H 0.1852 -0.1499 -0.0220 0.062 Uiso 1 1 calc R . .
H21C H 0.3291 -0.1589 -0.0370 0.062 Uiso 1 1 calc R . .
C22A C 0.2525(6) -0.0262(4) 0.1991(2) 0.0335(15) Uani 0.704(11) 1 d PR A 1
H22A H 0.2296 0.0446 0.1800 0.040 Uiso 0.704(11) 1 calc PR A 1
C23A C 0.3303(6) -0.0326(4) 0.2598(3) 0.0335(15) Uani 0.704(11) 1 d PR A 1
H23A H 0.3604 0.0338 0.2822 0.040 Uiso 0.704(11) 1 calc PR A 1
C24A C 0.3639(6) -0.1362(4) 0.2878(3) 0.0335(15) Uani 0.704(11) 1 d PR A 1
H24A H 0.4170 -0.1406 0.3293 0.040 Uiso 0.704(11) 1 calc PR A 1
C25A C 0.3198(6) -0.2333(4) 0.2550(3) 0.0335(15) Uani 0.704(11) 1 d PR A 1
H25A H 0.3427 -0.3041 0.2741 0.040 Uiso 0.704(11) 1 calc PR A 1
C26A C 0.2420(6) -0.2269(4) 0.1942(3) 0.0335(15) Uani 0.704(11) 1 d PR A 1
H26A H 0.2119 -0.2933 0.1718 0.040 Uiso 0.704(11) 1 calc PR A 1
C27A C 0.2084(6) -0.1233(4) 0.1663(3) 0.0335(15) Uani 0.704(11) 1 d PR A 1
H27A H 0.1553 -0.1189 0.1248 0.040 Uiso 0.704(11) 1 calc PR A 1
C22B C 0.301(2) -0.0194(10) 0.2390(11) 0.0335(15) Uani 0.296(11) 1 d PG A 2
H22B H 0.3105 0.0588 0.2460 0.040 Uiso 0.296(11) 1 calc PR A 2
C23B C 0.363(2) -0.0939(16) 0.2850(9) 0.0335(15) Uani 0.296(11) 1 d PG A 2
H23B H 0.4141 -0.0666 0.3234 0.040 Uiso 0.296(11) 1 calc PR A 2
C24B C 0.349(2) -0.2082(15) 0.2747(10) 0.0335(15) Uani 0.296(11) 1 d PG A 2
H24B H 0.3907 -0.2591 0.3061 0.040 Uiso 0.296(11) 1 calc PR A 2
C25B C 0.273(2) -0.2481(10) 0.2184(11) 0.0335(15) Uani 0.296(11) 1 d PG A 2
H25B H 0.2638 -0.3262 0.2113 0.040 Uiso 0.296(11) 1 calc PR A 2
C26B C 0.212(2) -0.1736(17) 0.1724(9) 0.0335(15) Uani 0.296(11) 1 d PG A 2
H26B H 0.1602 -0.2009 0.1339 0.040 Uiso 0.296(11) 1 calc PR A 2
C27B C 0.226(2) -0.0593(15) 0.1827(10) 0.0335(15) Uani 0.296(11) 1 d PG A 2
H27B H 0.1835 -0.0084 0.1512 0.040 Uiso 0.296(11) 1 calc PR A 2
B1 B -0.1049(14) -0.1725(12) -0.0585(7) 0.049(4) Uani 1 1 d . . .
F3 F -0.1161(7) -0.2848(5) -0.0570(4) 0.095(3) Uani 1 1 d . B .
F4 F -0.0255(6) -0.1425(6) -0.1039(3) 0.081(2) Uani 1 1 d . B .
F1 F -0.0564(7) -0.1477(6) 0.0080(4) 0.086(2) Uani 1 1 d . B .
F2A F -0.2178(8) -0.1156(8) -0.0661(5) 0.073(3) Uani 0.734(10) 1 d P B 3
F2B F -0.220(2) -0.199(2) -0.1024(15) 0.073(3) Uani 0.266(10) 1 d P B 4

loop_
_atom_site_aniso_label
_atom_site_aniso_U_11
_atom_site_aniso_U_22
_atom_site_aniso_U_33
_atom_site_aniso_U_23
_atom_site_aniso_U_13
_atom_site_aniso_U_12
Ru1 0.0287(5) 0.0133(3) 0.0398(5) -0.0032(5) 0.0198(3) -0.0034(5)
N1 0.021(5) 0.020(4) 0.029(5) 0.002(3) 0.011(4) 0.004(3)
N2 0.023(5) 0.025(4) 0.037(5) 0.003(4) 0.017(4) -0.005(4)
C1 0.025(4) 0.022(3) 0.028(4) -0.008(3) 0.014(3) -0.001(3)
C2 0.026(6) 0.032(5) 0.030(6) 0.000(5) 0.005(5) -0.004(4)
C3 0.036(7) 0.058(7) 0.016(6) 0.008(5) -0.003(5) 0.006(6)
C4 0.046(8) 0.034(7) 0.048(8) -0.018(5) 0.020(6) -0.011(5)
C5 0.034(7) 0.021(5) 0.045(7) -0.003(5) 0.011(6) 0.002(5)
C6 0.025(6) 0.025(5) 0.040(6) 0.003(6) 0.010(5) -0.006(5)
C7 0.049(7) 0.043(6) 0.038(6) 0.012(6) 0.016(5) 0.008(6)
C8 0.026(7) 0.020(5) 0.058(7) 0.011(5) 0.008(6) 0.004(4)
C9 0.009(5) 0.013(4) 0.034(6) 0.004(4) 0.002(5) 0.002(4)
C10 0.029(7) 0.031(5) 0.044(6) -0.005(5) 0.017(5) 0.002(5)
C11 0.020(5) 0.023(4) 0.031(5) -0.004(5) 0.010(4) -0.004(5)
C12 0.028(6) 0.020(5) 0.026(6) 0.009(4) 0.010(5) 0.011(4)
C13 0.041(7) 0.033(5) 0.039(6) -0.011(5) 0.022(5) 0.005(5)
C14 0.022(6) 0.026(5) 0.013(5) 0.000(4) -0.002(5) 0.006(4)
C15 0.025(4) 0.022(3) 0.028(4) -0.008(3) 0.014(3) -0.001(3)
C16 0.036(7) 0.023(5) 0.028(6) -0.003(4) 0.009(5) 0.002(5)
C17 0.033(7) 0.033(6) 0.040(7) -0.012(5) 0.014(6) -0.013(5)
C18 0.037(7) 0.056(7) 0.035(6) -0.001(6) 0.011(5) 0.004(6)
C19 0.024(7) 0.033(6) 0.031(6) 0.000(5) 0.017(5) -0.003(5)
C20 0.051(8) 0.027(5) 0.032(6) 0.004(5) 0.008(6) 0.010(5)
C21 0.043(7) 0.041(7) 0.042(6) 0.014(5) 0.010(6) 0.008(5)
C22A 0.038(3) 0.027(3) 0.040(3) -0.003(3) 0.023(3) -0.002(3)
C23A 0.038(3) 0.027(3) 0.040(3) -0.003(3) 0.023(3) -0.002(3)
C24A 0.038(3) 0.027(3) 0.040(3) -0.003(3) 0.023(3) -0.002(3)
C25A 0.038(3) 0.027(3) 0.040(3) -0.003(3) 0.023(3) -0.002(3)
C26A 0.038(3) 0.027(3) 0.040(3) -0.003(3) 0.023(3) -0.002(3)
C27A 0.038(3) 0.027(3) 0.040(3) -0.003(3) 0.023(3) -0.002(3)
C22B 0.038(3) 0.027(3) 0.040(3) -0.003(3) 0.023(3) -0.002(3)
C23B 0.038(3) 0.027(3) 0.040(3) -0.003(3) 0.023(3) -0.002(3)
C24B 0.038(3) 0.027(3) 0.040(3) -0.003(3) 0.023(3) -0.002(3)
C25B 0.038(3) 0.027(3) 0.040(3) -0.003(3) 0.023(3) -0.002(3)
C26B 0.038(3) 0.027(3) 0.040(3) -0.003(3) 0.023(3) -0.002(3)
C27B 0.038(3) 0.027(3) 0.040(3) -0.003(3) 0.023(3) -0.002(3)
B1 0.030(10) 0.069(10) 0.045(9) 0.020(7) -0.006(8) -0.016(7)
F3 0.099(7) 0.053(4) 0.136(7) 0.003(5) 0.030(6) -0.017(4)
F4 0.047(5) 0.130(6) 0.070(4) 0.030(5) 0.023(4) -0.039(5)
F1 0.089(6) 0.086(5) 0.089(5) -0.005(5) 0.036(5) -0.004(5)
F2A 0.045(5) 0.078(8) 0.102(8) 0.042(6) 0.042(5) 0.031(6)
F2B 0.045(5) 0.078(8) 0.102(8) 0.042(6) 0.042(5) 0.031(6)

loop_
_atom_type_symbol
_atom_type_description
_atom_type_scat_dispersion_real
_atom_type_scat_dispersion_imag
_atom_type_scat_source
C C 0.0033 0.0016 'International Tables Vol C Tables 4.2.6.8 and 6.1.1.4'
H H 0.0000 0.0000 'International Tables Vol C Tables 4.2.6.8 and 6.1.1.4'
B B 0.0013 0.0007 'International Tables Vol C Tables 4.2.6.8 and 6.1.1.4'
N N 0.0061 0.0033 'International Tables Vol C Tables 4.2.6.8 and 6.1.1.4'
F F 0.0171 0.0103 'International Tables Vol C Tables 4.2.6.8 and 6.1.1.4'
Ru Ru -1.2594 0.8363 'International Tables Vol C Tables 4.2.6.8 and 6.1.1.4'

loop_
_geom_angle_atom_site_label_1
_geom_angle_atom_site_label_2
_geom_angle_atom_site_label_3
_geom_angle
N2 Ru1 N1 88.3(3)
N2 Ru1 C26A 96.7(2)
N1 Ru1 C26A 171.4(2)
N2 Ru1 C27A 105.4(3)
N1 Ru1 C27A 147.6(2)
C26A Ru1 C27A 37.07(11)
N2 Ru1 C25A 113.9(2)
N1 Ru1 C25A 134.4(2)
C26A Ru1 C25A 37.06(9)
C27A Ru1 C25A 66.74(18)
N2 Ru1 C22B 158.2(6)
N1 Ru1 C22B 101.9(6)
C26A Ru1 C22B 75.8(5)
C27A Ru1 C22B 56.5(6)
C25A Ru1 C22B 72.4(5)
N2 Ru1 C27B 122.4(6)
N1 Ru1 C27B 127.4(5)
C26A Ru1 C27B 55.1(5)
C27A Ru1 C27B 22.2(6)
C25A Ru1 C27B 74.9(5)
C22B Ru1 C27B 36.9(3)
N2 Ru1 C22A 134.6(3)
N1 Ru1 C22A 114.4(2)
C26A Ru1 C22A 66.69(19)
C27A Ru1 C22A 36.99(10)
C25A Ru1 C22A 78.7(2)
C22B Ru1 C22A 23.7(6)
C27B Ru1 C22A 15.0(6)
N2 Ru1 C24A 147.2(2)
N1 Ru1 C24A 105.6(2)
C26A Ru1 C24A 66.66(16)
C27A Ru1 C24A 78.71(19)
C25A Ru1 C24A 36.95(9)
C22B Ru1 C24A 48.2(6)
C27B Ru1 C24A 72.3(5)
C22A Ru1 C24A 66.49(17)
N2 Ru1 C23B 160.5(6)
N1 Ru1 C23B 99.3(5)
C26A Ru1 C23B 73.9(5)
C27A Ru1 C23B 77.6(6)
C25A Ru1 C23B 48.9(5)
C22B Ru1 C23B 36.9(3)
C27B Ru1 C23B 66.5(5)
C22A Ru1 C23B 57.8(6)
C24A Ru1 C23B 13.3(6)
N2 Ru1 C23A 171.4(3)
N1 Ru1 C23A 97.2(2)
C26A Ru1 C23A 78.7(2)
C27A Ru1 C23A 66.57(16)
C25A Ru1 C23A 66.53(18)
C22B Ru1 C23A 13.5(6)
C27B Ru1 C23A 49.1(6)
C22A Ru1 C23A 36.88(9)
C24A Ru1 C23A 36.86(10)
C23B Ru1 C23A 24.5(6)
N2 Ru1 C26B 99.2(5)
N1 Ru1 C26B 163.7(6)
C26A Ru1 C26B 21.5(6)
C27A Ru1 C26B 16.1(6)
C25A Ru1 C26B 55.1(5)
C22B Ru1 C26B 66.4(5)
C27B Ru1 C26B 36.8(3)
C22A Ru1 C26B 50.7(5)
C24A Ru1 C26B 75.7(5)
C23B Ru1 C26B 78.4(5)
C23A Ru1 C26B 73.9(5)
C9 N1 C1 116.5(7)
C9 N1 Ru1 129.8(6)
C1 N1 Ru1 113.6(5)
C12 N2 C14 115.5(7)
C12 N2 Ru1 129.4(6)
C14 N2 Ru1 115.1(5)
C2 C1 C6 122.3(8)
C2 C1 N1 120.1(7)
C6 C1 N1 117.3(8)
C1 C2 C3 117.5(8)
C1 C2 C7 121.8(8)
C3 C2 C7 120.7(8)
C4 C3 C2 121.1(9)
C4 C3 H3 119.5
C2 C3 H3 119.5
C5 C4 C3 120.8(9)
C5 C4 H4 119.6
C3 C4 H4 119.6
C4 C5 C6 121.2(9)
C4 C5 H5 119.4
C6 C5 H5 119.4
C5 C6 C1 117.1(8)
C5 C6 C8 120.7(9)
C1 C6 C8 122.2(8)
C2 C7 H7A 109.5
C2 C7 H7B 109.5
H7A C7 H7B 109.5
C2 C7 H7C 109.5
H7A C7 H7C 109.5
H7B C7 H7C 109.5
C6 C8 H8A 109.5
C6 C8 H8B 109.5
H8A C8 H8B 109.5
C6 C8 H8C 109.5
H8A C8 H8C 109.5
H8B C8 H8C 109.5
N1 C9 C11 122.2(8)
N1 C9 C10 120.0(7)
C11 C9 C10 117.8(8)
C9 C10 H10A 109.5
C9 C10 H10B 109.5
H10A C10 H10B 109.5
C9 C10 H10C 109.5
H10A C10 H10C 109.5
H10B C10 H10C 109.5
C12 C11 C9 127.7(8)
C12 C11 H11 116.2
C9 C11 H11 116.2
N2 C12 C11 122.2(8)
N2 C12 C13 120.3(8)
C11 C12 C13 117.5(8)
C12 C13 H13A 109.5
C12 C13 H13B 109.5
H13A C13 H13B 109.5
C12 C13 H13C 109.5
H13A C13 H13C 109.5
H13B C13 H13C 109.5
C19 C14 C15 124.3(9)
C19 C14 N2 118.1(8)
C15 C14 N2 117.3(8)
C16 C15 C14 115.8(9)
C16 C15 C20 121.5(8)
C14 C15 C20 122.8(8)
C17 C16 C15 121.5(9)
C17 C16 H16 119.3
C15 C16 H16 119.3
C16 C17 C18 121.2(9)
C16 C17 H17 119.4
C18 C17 H17 119.4
C17 C18 C19 120.0(10)
C17 C18 H18 120.0
C19 C18 H18 120.0
C14 C19 C18 117.1(8)
C14 C19 C21 123.8(9)
C18 C19 C21 119.0(9)
C15 C20 H20A 109.5
C15 C20 H20B 109.5
H20A C20 H20B 109.5
C15 C20 H20C 109.5
H20A C20 H20C 109.5
H20B C20 H20C 109.5
C19 C21 H21A 109.5
C19 C21 H21B 109.5
H21A C21 H21B 109.5
C19 C21 H21C 109.5
H21A C21 H21C 109.5
H21B C21 H21C 109.5
C23A C22A C27A 120.01(6)
C23A C22A Ru1 71.74(13)
C27A C22A Ru1 71.23(14)
C23A C22A H22A 120.0
C27A C22A H22A 120.0
Ru1 C22A H22A 129.4
C24A C23A C22A 120.0
C24A C23A Ru1 71.47(13)
C22A C23A Ru1 71.38(14)
C24A C23A H23A 120.0
C22A C23A H23A 120.0
Ru1 C23A H23A 129.6
C23A C24A C25A 120.0
C23A C24A Ru1 71.67(13)
C25A C24A Ru1 71.24(13)
C23A C24A H24A 120.0
C25A C24A H24A 120.0
Ru1 C24A H24A 129.5
C24A C25A C26A 120.01(7)
C24A C25A Ru1 71.81(13)
C26A C25A Ru1 71.30(14)
C24A C25A H25A 120.0
C26A C25A H25A 120.0
Ru1 C25A H25A 129.3
C27A C26A C25A 120.0
C27A C26A Ru1 71.57(14)
C25A C26A Ru1 71.65(13)
C27A C26A H26A 120.0
C25A C26A H26A 120.0
Ru1 C26A H26A 129.1
C26A C27A C22A 119.99(5)
C26A C27A Ru1 71.36(13)
C22A C27A Ru1 71.78(13)
C26A C27A H27A 120.0
C22A C27A H27A 120.0
Ru1 C27A H27A 129.2
C23B C22B C27B 120.0
C23B C22B Ru1 71.7(6)
C27B C22B Ru1 71.6(6)
C23B C22B H22B 120.0
C27B C22B H22B 120.0
Ru1 C22B H22B 128.9
C24B C23B C22B 120.0
C24B C23B Ru1 71.9(6)
C22B C23B Ru1 71.3(6)
C24B C23B H23B 120.0
C22B C23B H23B 120.0
Ru1 C23B H23B 129.1
C23B C24B C25B 120.0
C23B C24B Ru1 71.3(7)
C25B C24B Ru1 71.7(6)
C23B C24B H24B 120.0
C25B C24B H24B 120.0
Ru1 C24B H24B 129.3
C26B C25B C24B 120.0
C26B C25B Ru1 71.4(6)
C24B C25B Ru1 71.5(6)
C26B C25B H25B 120.0
C24B C25B H25B 120.0
Ru1 C25B H25B 129.4
C27B C26B C25B 120.0
C27B C26B Ru1 71.3(7)
C25B C26B Ru1 71.8(6)
C27B C26B H26B 120.0
C25B C26B H26B 120.0
Ru1 C26B H26B 129.3
C26B C27B C22B 120.0
C26B C27B Ru1 71.9(6)
C22B C27B Ru1 71.4(6)
C26B C27B H27B 120.0
C22B C27B H27B 120.0
Ru1 C27B H27B 129.0
F4 B1 F3 110.1(12)
F4 B1 F2A 113.6(10)
F3 B1 F2A 114.6(11)
F4 B1 F1 112.1(10)
F3 B1 F1 102.4(10)
F2A B1 F1 103.3(12)
F4 B1 F2B 102.2(14)
F3 B1 F2B 74.4(13)
F2A B1 F2B 51.0(11)
F1 B1 F2B 144.1(16)
B1 F3 F2B 55.9(12)
B1 F2B F3 49.7(10)

loop_
_geom_bond_atom_site_label_1
_geom_bond_atom_site_label_2
_geom_bond_distance
Ru1 N2 1.979(7)
Ru1 N1 1.996(7)
Ru1 C26A 2.185(6)
Ru1 C27A 2.188(7)
Ru1 C25A 2.190(6)
Ru1 C22B 2.19(2)
Ru1 C27B 2.20(2)
Ru1 C22A 2.195(6)
Ru1 C24A 2.197(6)
Ru1 C23B 2.20(2)
Ru1 C23A 2.200(6)
Ru1 C26B 2.20(2)
N1 C9 1.333(10)
N1 C1 1.461(10)
N2 C12 1.360(10)
N2 C14 1.452(10)
C1 C2 1.375(12)
C1 C6 1.419(12)
C2 C3 1.399(12)
C2 C7 1.510(11)
C3 C4 1.376(12)
C3 H3 0.9500
C4 C5 1.353(13)
C4 H4 0.9500
C5 C6 1.395(12)
C5 H5 0.9500
C6 C8 1.491(11)
C7 H7A 0.9800
C7 H7B 0.9800
C7 H7C 0.9800
C8 H8A 0.9800
C8 H8B 0.9800
C8 H8C 0.9800
C9 C11 1.386(10)
C9 C10 1.520(11)
C10 H10A 0.9800
C10 H10B 0.9800
C10 H10C 0.9800
C11 C12 1.377(11)
C11 H11 0.9500
C12 C13 1.515(11)
C13 H13A 0.9800
C13 H13B 0.9800
C13 H13C 0.9800
C14 C19 1.358(12)
C14 C15 1.413(11)
C15 C16 1.396(12)
C15 C20 1.475(12)
C16 C17 1.365(12)
C16 H16 0.9500
C17 C18 1.370(12)
C17 H17 0.9500
C18 C19 1.420(13)
C18 H18 0.9500
C19 C21 1.500(10)
C20 H20A 0.9800
C20 H20B 0.9800
C20 H20C 0.9800
C21 H21A 0.9800
C21 H21B 0.9800
C21 H21C 0.9800
C22A C23A 1.3902(13)
C22A C27A 1.3902(14)
C22A H22A 0.9500
C23A C24A 1.3900
C23A H23A 0.9500
C24A C25A 1.3901
C24A H24A 0.9500
C25A C26A 1.3902(17)
C25A H25A 0.9500
C26A C27A 1.3900
C26A H26A 0.9500
C27A H27A 0.9500
C22B C23B 1.3900
C22B C27B 1.3900
C22B H22B 0.9500
C23B C24B 1.3900
C23B H23B 0.9500
C24B C25B 1.3900
C24B H24B 0.9500
C25B C26B 1.3900
C25B H25B 0.9500
C26B C27B 1.3900
C26B H26B 0.9500
C27B H27B 0.9500
B1 F4 1.349(14)
B1 F3 1.350(13)
B1 F2A 1.379(16)
B1 F1 1.397(14)
B1 F2B 1.47(3)
F3 F2B 1.70(3)

loop_
_geom_torsion_atom_site_label_1
_geom_torsion_atom_site_label_2
_geom_torsion_atom_site_label_3
_geom_torsion_atom_site_label_4
_geom_torsion
N2 Ru1 N1 C9 2.1(7)
C27A Ru1 N1 C9 -114.6(7)
C25A Ru1 N1 C9 124.6(7)
C22B Ru1 N1 C9 -158.5(9)
C27B Ru1 N1 C9 -128.6(9)
C22A Ru1 N1 C9 -137.2(7)
C24A Ru1 N1 C9 151.9(7)
C23B Ru1 N1 C9 164.0(9)
C23A Ru1 N1 C9 -171.4(7)
C26B Ru1 N1 C9 -115.8(18)
N2 Ru1 N1 C1 -174.3(6)
C27A Ru1 N1 C1 69.0(7)
C25A Ru1 N1 C1 -51.7(7)
C22B Ru1 N1 C1 25.1(8)
C27B Ru1 N1 C1 55.0(9)
C22A Ru1 N1 C1 46.4(6)
C24A Ru1 N1 C1 -24.4(6)
C23B Ru1 N1 C1 -12.3(8)
C23A Ru1 N1 C1 12.3(6)
C26B Ru1 N1 C1 68(2)
N1 Ru1 N2 C12 -4.1(7)
C26A Ru1 N2 C12 -177.1(7)
C27A Ru1 N2 C12 146.2(7)
C25A Ru1 N2 C12 -142.9(7)
C22B Ru1 N2 C12 114.7(15)
C27B Ru1 N2 C12 130.4(9)
C22A Ru1 N2 C12 119.3(7)
C24A Ru1 N2 C12 -120.8(7)
C23B Ru1 N2 C12 -117.6(17)
C26B Ru1 N2 C12 161.4(9)
N1 Ru1 N2 C14 176.8(6)
C26A Ru1 N2 C14 3.8(6)
C27A Ru1 N2 C14 -32.9(6)
C25A Ru1 N2 C14 38.0(6)
C22B Ru1 N2 C14 -64.4(15)
C27B Ru1 N2 C14 -48.7(8)
C22A Ru1 N2 C14 -59.8(7)
C24A Ru1 N2 C14 60.1(8)
C23B Ru1 N2 C14 63.3(19)
C26B Ru1 N2 C14 -17.7(8)
C9 N1 C1 C2 -92.9(10)
Ru1 N1 C1 C2 84.0(9)
C9 N1 C1 C6 92.4(9)
Ru1 N1 C1 C6 -90.8(8)
C6 C1 C2 C3 1.9(13)
N1 C1 C2 C3 -172.6(8)
C6 C1 C2 C7 -177.2(8)
N1 C1 C2 C7 8.3(13)
C1 C2 C3 C4 0.2(14)
C7 C2 C3 C4 179.4(9)
C2 C3 C4 C5 -2.7(15)
C3 C4 C5 C6 3.2(15)
C4 C5 C6 C1 -1.1(13)
C4 C5 C6 C8 178.0(9)
C2 C1 C6 C5 -1.5(13)
N1 C1 C6 C5 173.1(8)
C2 C1 C6 C8 179.4(8)
N1 C1 C6 C8 -5.9(12)
C1 N1 C9 C11 178.4(7)
Ru1 N1 C9 C11 2.2(12)
C1 N1 C9 C10 -1.8(11)
Ru1 N1 C9 C10 -178.1(6)
N1 C9 C11 C12 -6.3(14)
C10 C9 C11 C12 173.9(8)
C14 N2 C12 C11 -179.0(8)
Ru1 N2 C12 C11 2.0(12)
C14 N2 C12 C13 0.8(11)
Ru1 N2 C12 C13 -178.2(6)
C9 C11 C12 N2 4.2(14)
C9 C11 C12 C13 -175.6(8)
C12 N2 C14 C19 -93.2(9)
Ru1 N2 C14 C19 86.1(9)
C12 N2 C14 C15 92.7(9)
Ru1 N2 C14 C15 -88.1(8)
C19 C14 C15 C16 0.0(13)
N2 C14 C15 C16 173.8(7)
C19 C14 C15 C20 179.7(9)
N2 C14 C15 C20 -6.6(12)
C14 C15 C16 C17 -2.1(13)
C20 C15 C16 C17 178.3(8)
C15 C16 C17 C18 2.0(14)
C16 C17 C18 C19 0.2(14)
C15 C14 C19 C18 2.0(13)
N2 C14 C19 C18 -171.7(8)
C15 C14 C19 C21 -177.2(7)
N2 C14 C19 C21 9.1(13)
C17 C18 C19 C14 -2.1(13)
C17 C18 C19 C21 177.1(7)
N2 Ru1 C22A C23A 178.3(3)
N1 Ru1 C22A C23A -68.1(2)
C26A Ru1 C22A C23A 102.64(11)
C27A Ru1 C22A C23A 131.94(9)
C25A Ru1 C22A C23A 65.77(10)
C22B Ru1 C22A C23A -5.9(14)
C27B Ru1 C22A C23A 139.4(19)
C24A Ru1 C22A C23A 29.08(5)
C23B Ru1 C22A C23A 17.6(7)
C26B Ru1 C22A C23A 119.5(7)
N2 Ru1 C22A C27A 46.4(3)
N1 Ru1 C22A C27A 160.0(2)
C26A Ru1 C22A C27A -29.30(5)
C25A Ru1 C22A C27A -66.17(11)
C22B Ru1 C22A C27A -137.9(13)
C27B Ru1 C22A C27A 7(2)
C24A Ru1 C22A C27A -102.86(12)
C23B Ru1 C22A C27A -114.4(6)
C23A Ru1 C22A C27A -131.94(9)
C26B Ru1 C22A C27A -12.4(7)
C27A C22A C23A C24A 0.0
Ru1 C22A C23A C24A -54.42(15)
C27A C22A C23A Ru1 54.42(14)
N1 Ru1 C23A C24A -106.4(2)
C26A Ru1 C23A C24A 65.98(10)
C27A Ru1 C23A C24A 102.83(11)
C25A Ru1 C23A C24A 29.16(6)
C22B Ru1 C23A C24A 142(2)
C27B Ru1 C23A C24A 119.2(7)
C22A Ru1 C23A C24A 132.02(9)
C23B Ru1 C23A C24A -9.9(14)
C26B Ru1 C23A C24A 87.6(6)
N1 Ru1 C23A C22A 121.6(2)
C26A Ru1 C23A C22A -66.04(13)
C27A Ru1 C23A C22A -29.19(6)
C25A Ru1 C23A C22A -102.86(14)
C22B Ru1 C23A C22A 10(2)
C27B Ru1 C23A C22A -12.8(7)
C24A Ru1 C23A C22A -132.02(9)
C23B Ru1 C23A C22A -141.9(14)
C26B Ru1 C23A C22A -44.5(6)
C22A C23A C24A C25A 0.0
Ru1 C23A C24A C25A -54.38(16)
C22A C23A C24A Ru1 54.38(16)
N2 Ru1 C24A C23A -166.8(5)
N1 Ru1 C24A C23A 81.1(2)
C26A Ru1 C24A C23A -102.69(12)
C27A Ru1 C24A C23A -65.83(10)
C25A Ru1 C24A C23A -131.97(11)
C22B Ru1 C24A C23A -11.1(8)
C27B Ru1 C24A C23A -43.8(6)
C22A Ru1 C24A C23A -29.09(6)
C23B Ru1 C24A C23A 18(3)
C26B Ru1 C24A C23A -82.0(6)
N2 Ru1 C24A C25A -34.8(5)
N1 Ru1 C24A C25A -146.9(2)
C26A Ru1 C24A C25A 29.27(5)
C27A Ru1 C24A C25A 66.14(12)
C22B Ru1 C24A C25A 120.9(8)
C27B Ru1 C24A C25A 88.2(6)
C22A Ru1 C24A C25A 102.87(14)
C23B Ru1 C24A C25A 150(3)
C23A Ru1 C24A C25A 131.97(11)
C26B Ru1 C24A C25A 49.9(6)
C23A C24A C25A C26A 0.0
Ru1 C24A C25A C26A -54.58(15)
C23A C24A C25A Ru1 54.59(16)
N2 Ru1 C25A C24A 160.2(3)
N1 Ru1 C25A C24A 47.4(3)
C26A Ru1 C25A C24A -131.84(9)
C27A Ru1 C25A C24A -102.53(11)
C22B Ru1 C25A C24A -42.1(7)
C27B Ru1 C25A C24A -80.6(6)
C22A Ru1 C25A C24A -65.73(10)
C23B Ru1 C25A C24A -8.8(8)
C23A Ru1 C25A C24A -29.10(6)
C26B Ru1 C25A C24A -115.3(6)
N2 Ru1 C25A C26A -67.9(3)
N1 Ru1 C25A C26A 179.2(3)
C27A Ru1 C25A C26A 29.31(5)
C22B Ru1 C25A C26A 89.7(6)
C27B Ru1 C25A C26A 51.2(6)
C22A Ru1 C25A C26A 66.11(11)
C24A Ru1 C25A C26A 131.84(9)
C23B Ru1 C25A C26A 123.0(8)
C23A Ru1 C25A C26A 102.74(12)
C26B Ru1 C25A C26A 16.6(6)
C24A C25A C26A C27A 0.0
Ru1 C25A C26A C27A -54.82(15)
C24A C25A C26A Ru1 54.82(14)
N2 Ru1 C26A C27A -106.8(2)
C25A Ru1 C26A C27A 131.75(9)
C22B Ru1 C26A C27A 52.4(6)
C27B Ru1 C26A C27A 18.4(7)
C22A Ru1 C26A C27A 29.24(7)
C24A Ru1 C26A C27A 102.55(11)
C23B Ru1 C26A C27A 90.6(6)
C23A Ru1 C26A C27A 65.91(10)
C26B Ru1 C26A C27A -8.6(14)
N2 Ru1 C26A C25A 121.5(2)
C27A Ru1 C26A C25A -131.75(9)
C22B Ru1 C26A C25A -79.4(6)
C27B Ru1 C26A C25A -113.4(6)
C22A Ru1 C26A C25A -102.50(13)
C24A Ru1 C26A C25A -29.19(6)
C23B Ru1 C26A C25A -41.1(6)
C23A Ru1 C26A C25A -65.83(12)
C26B Ru1 C26A C25A -140.4(14)
C25A C26A C27A C22A 0.0
Ru1 C26A C27A C22A -54.87(14)
C25A C26A C27A Ru1 54.86(14)
C23A C22A C27A C26A 0.0
Ru1 C22A C27A C26A 54.67(15)
C23A C22A C27A Ru1 -54.66(14)
N2 Ru1 C27A C26A 80.5(2)
N1 Ru1 C27A C26A -167.4(4)
C25A Ru1 C27A C26A -29.30(6)
C22B Ru1 C27A C26A -112.9(6)
C27B Ru1 C27A C26A -136.9(13)
C22A Ru1 C27A C26A -131.78(10)
C24A Ru1 C27A C26A -66.05(9)
C23B Ru1 C27A C26A -79.6(5)
C23A Ru1 C27A C26A -102.67(11)
C26B Ru1 C27A C26A 11.4(19)
N2 Ru1 C27A C22A -147.7(2)
N1 Ru1 C27A C22A -35.6(4)
C26A Ru1 C27A C22A 131.78(10)
C25A Ru1 C27A C22A 102.48(14)
C22B Ru1 C27A C22A 18.9(7)
C27B Ru1 C27A C22A -5.1(14)
C24A Ru1 C27A C22A 65.73(12)
C23B Ru1 C27A C22A 52.2(6)
C23A Ru1 C27A C22A 29.11(6)
C26B Ru1 C27A C22A 143.2(18)
N2 Ru1 C22B C23B 153.9(15)
N1 Ru1 C22B C23B -89.6(6)
C26A Ru1 C22B C23B 81.9(6)
C27A Ru1 C22B C23B 116.8(6)
C25A Ru1 C22B C23B 43.5(6)
C27B Ru1 C22B C23B 131.6(3)
C22A Ru1 C22B C23B 145.8(13)
C24A Ru1 C22B C23B 10.7(8)
C23A Ru1 C22B C23B -19(2)
C26B Ru1 C22B C23B 102.4(5)
N2 Ru1 C22B C27B 22.3(15)
N1 Ru1 C22B C27B 138.8(6)
C26A Ru1 C22B C27B -49.7(6)
C27A Ru1 C22B C27B -14.8(6)
C25A Ru1 C22B C27B -88.2(6)
C22A Ru1 C22B C27B 14.1(13)
C24A Ru1 C22B C27B -120.9(7)
C23B Ru1 C22B C27B -131.6(3)
C23A Ru1 C22B C27B -150(2)
C26B Ru1 C22B C27B -29.3(3)
C27B C22B C23B C24B 0.0
Ru1 C22B C23B C24B -55.0(6)
C27B C22B C23B Ru1 55.0(6)
N2 Ru1 C23B C24B -19.0(18)
N1 Ru1 C23B C24B -130.7(7)
C26A Ru1 C23B C24B 44.0(7)
C27A Ru1 C23B C24B 82.1(6)
C25A Ru1 C23B C24B 12.2(8)
C22B Ru1 C23B C24B 131.7(3)
C27B Ru1 C23B C24B 102.4(5)
C22A Ru1 C23B C24B 116.2(7)
C24A Ru1 C23B C24B -11(3)
C23A Ru1 C23B C24B 142.2(14)
C26B Ru1 C23B C24B 65.7(5)
N2 Ru1 C23B C22B -150.7(19)
N1 Ru1 C23B C22B 97.5(7)
C26A Ru1 C23B C22B -87.7(6)
C27A Ru1 C23B C22B -49.6(6)
C25A Ru1 C23B C22B -119.5(7)
C27B Ru1 C23B C22B -29.3(3)
C22A Ru1 C23B C22B -15.5(7)
C24A Ru1 C23B C22B -143(3)
C23A Ru1 C23B C22B 10.5(15)
C26B Ru1 C23B C22B -66.1(5)
C22B C23B C24B C25B 0.0
Ru1 C23B C24B C25B -54.7(6)
C22B C23B C24B Ru1 54.7(6)
N2 Ru1 C24B C23B 172.4(8)
N1 Ru1 C24B C23B 60.7(7)
C26A Ru1 C24B C23B -120.1(7)
C27A Ru1 C24B C23B -88.7(7)
C25A Ru1 C24B C23B -141(2)
C22B Ru1 C24B C23B -29.3(3)
C27B Ru1 C24B C23B -66.1(5)
C22A Ru1 C24B C23B -50.8(7)
C24A Ru1 C24B C23B 6.5(15)
C23A Ru1 C24B C23B -17.5(8)
C26B Ru1 C24B C23B -102.8(5)
N2 Ru1 C24B C25B -55.7(7)
N1 Ru1 C24B C25B -167.4(7)
C26A Ru1 C24B C25B 11.8(7)
C27A Ru1 C24B C25B 43.1(6)
C25A Ru1 C24B C25B -9(2)
C22B Ru1 C24B C25B 102.6(5)
C27B Ru1 C24B C25B 65.8(5)
C22A Ru1 C24B C25B 81.0(6)
C24A Ru1 C24B C25B 138.3(14)
C23B Ru1 C24B C25B 131.9(4)
C23A Ru1 C24B C25B 114.4(7)
C26B Ru1 C24B C25B 29.1(3)
C23B C24B C25B C26B 0.0
Ru1 C24B C25B C26B -54.5(6)
C23B C24B C25B Ru1 54.5(6)
N2 Ru1 C25B C26B -91.8(6)
N1 Ru1 C25B C26B 159.2(13)
C26A Ru1 C25B C26B -13.1(19)
C27A Ru1 C25B C26B 9.9(7)
C25A Ru1 C25B C26B 137.8(14)
C22B Ru1 C25B C26B 66.0(5)
C27B Ru1 C25B C26B 29.2(3)
C22A Ru1 C25B C26B 41.9(6)
C24A Ru1 C25B C26B 113.1(6)
C23B Ru1 C25B C26B 102.8(5)
C23A Ru1 C25B C26B 79.8(6)
N2 Ru1 C25B C24B 136.2(6)
N1 Ru1 C25B C24B 27.3(13)
C26A Ru1 C25B C24B -145.0(18)
C27A Ru1 C25B C24B -122.1(7)
C25A Ru1 C25B C24B 5.9(14)
C22B Ru1 C25B C24B -65.9(5)
C27B Ru1 C25B C24B -102.7(5)
C22A Ru1 C25B C24B -90.1(6)
C24A Ru1 C25B C24B -18.8(7)
C23B Ru1 C25B C24B -29.2(3)
C23A Ru1 C25B C24B -52.1(6)
C26B Ru1 C25B C24B -131.9(4)
C24B C25B C26B C27B 0.0
Ru1 C25B C26B C27B -54.6(6)
C24B C25B C26B Ru1 54.6(6)
N2 Ru1 C26B C27B -133.5(7)
N1 Ru1 C26B C27B -17.0(19)
C26A Ru1 C26B C27B 141.6(14)
C27A Ru1 C26B C27B -19.4(19)
C25A Ru1 C26B C27B 113.7(6)
C22B Ru1 C26B C27B 29.3(3)
C22A Ru1 C26B C27B 8.4(7)
C24A Ru1 C26B C27B 79.5(6)
C23B Ru1 C26B C27B 66.1(5)
C23A Ru1 C26B C27B 41.3(6)
N2 Ru1 C26B C25B 94.6(6)
N1 Ru1 C26B C25B -149(2)
C26A Ru1 C26B C25B 9.8(14)
C27A Ru1 C26B C25B -151.2(18)
C25A Ru1 C26B C25B -18.2(7)
C22B Ru1 C26B C25B -102.5(5)
C27B Ru1 C26B C25B -131.8(3)
C22A Ru1 C26B C25B -123.4(7)
C24A Ru1 C26B C25B -52.3(6)
C23B Ru1 C26B C25B -65.7(5)
C23A Ru1 C26B C25B -90.5(6)
C25B C26B C27B C22B 0.0
Ru1 C26B C27B C22B -54.8(6)
C25B C26B C27B Ru1 54.8(6)
C23B C22B C27B C26B 0.0
Ru1 C22B C27B C26B 55.1(6)
C23B C22B C27B Ru1 -55.1(6)
N2 Ru1 C27B C26B 57.9(7)
N1 Ru1 C27B C26B 174.1(7)
C26A Ru1 C27B C26B -16.1(7)
C27A Ru1 C27B C26B 14.1(14)
C25A Ru1 C27B C26B -51.1(6)
C22B Ru1 C27B C26B -131.7(3)
C22A Ru1 C27B C26B -154(2)
C24A Ru1 C27B C26B -89.6(6)
C23B Ru1 C27B C26B -102.4(5)
C23A Ru1 C27B C26B -122.9(7)
N2 Ru1 C27B C22B -170.4(7)
N1 Ru1 C27B C22B -54.3(7)
C26A Ru1 C27B C22B 115.6(6)
C27A Ru1 C27B C22B 145.7(13)
C25A Ru1 C27B C22B 80.6(6)
C22A Ru1 C27B C22B -22(2)
C24A Ru1 C27B C22B 42.1(6)
C23B Ru1 C27B C22B 29.3(3)
C23A Ru1 C27B C22B 8.8(7)
C26B Ru1 C27B C22B 131.7(3)
F4 B1 F3 F2B -97.5(15)
F2A B1 F3 F2B 32.1(13)
F1 B1 F3 F2B 143.1(17)
F4 B1 F2B F3 107.8(13)
F2A B1 F2B F3 -141.6(14)
F1 B1 F2B F3 -90(2)
